data_7718105
loop_
_publ_author_name
'Risi, Matthew C.'
'Atiga, Simeon'
'Christopher, Timothy D.'
'Henderson, William'
'Saunders, Graham C.'

_publ_section_title
;
 Diacylthioureas - an overlooked class of ligands; the coordination
 chemistry of diacylated thiourea with platinum(II), palladium(II) and
 gold(III).
;
_journal_issue 12
_journal_name_full 'Dalton transactions (Cambridge, England : 2003)'
_journal_page_first 4977
_journal_page_last 4989
_journal_paper_doi 10.1039/d4dt03390f
_journal_volume 54
_journal_year 2025
_chemical_absolute_configuration unk
_chemical_formula_moiety 'C7 H12 N2 O2 S'
_chemical_formula_sum 'C7 H12 N2 O2 S'
_chemical_formula_weight 188.25
_space_group_crystal_system orthorhombic
_space_group_IT_number 19
_space_group_name_Hall 'P 2ac 2ab'
_space_group_name_H-M_alt 'P 21 21 21'
_symmetry_Int_Tables_number 19
_atom_sites_solution_primary iterative
_audit_creation_date 2024-11-19
_audit_creation_method
;
Olex2 1.2
(compiled 2018.05.29 svn.r3508 for OlexSys, GUI svn.r5506)
;
_audit_update_record
;
2024-12-05 deposited with the CCDC.	2025-02-14 downloaded from the CCDC.
;
_cell_angle_alpha 90
_cell_angle_beta 90
_cell_angle_gamma 90
_cell_formula_units_Z 4
_cell_length_a 5.17400(10)
_cell_length_b 9.3578(2)
_cell_length_c 19.0340(4)
_cell_measurement_reflns_used 3264
_cell_measurement_temperature 100.0(2)
_cell_measurement_theta_max 73.8700
_cell_measurement_theta_min 4.6250
_cell_volume 921.57(3)
_computing_cell_refinement 'CrysAlisPro 1.171.40.84a (Rigaku OD, 2020)'
_computing_data_collection 'CrysAlisPro 1.171.40.84a (Rigaku OD, 2020)'
_computing_data_reduction 'CrysAlisPro 1.171.40.84a (Rigaku OD, 2020)'
_computing_molecular_graphics 'Olex2 (Dolomanov et al., 2009)'
_computing_publication_material 'Olex2 (Dolomanov et al., 2009)'
_computing_structure_refinement 'olex2.refine (Bourhis et al., 2015)'
_computing_structure_solution 'olex2.solve (Bourhis et al., 2015)'
_diffrn_ambient_environment N~2~
_diffrn_ambient_temperature 100.0(2)
_diffrn_detector 'Hybrid Pixel Array Detector'
_diffrn_detector_area_resol_mean 5.8140
_diffrn_detector_type 'Pilatus 200K'
_diffrn_measured_fraction_theta_full 0.9513
_diffrn_measured_fraction_theta_max 0.9513
_diffrn_measurement_details
;
List of Runs (angles in degrees, time in seconds):

  # Type    Start    End  Width  t~exp~   \w     \q     \k     \f   Frames
#--------------------------------------------------------------------------
  1  \w    -32.00  18.00   0.50    0.10    --   46.98 -27.00 154.00  100
  2  \w    -77.00 -22.00   0.50    1.00    --  -90.25  96.00 111.00  110
  3  \w   -151.00-124.00   0.50    1.00    --  -90.25 -27.00 154.00   54
  4  \w    -95.00 -70.00   0.50    1.00    --  -90.25 -27.00 154.00   50
  5  \w    -81.00 -56.00   0.50    1.00    --  -90.25 136.00 179.00   50
  6  \w   -126.00 -92.00   0.50    1.00    --  -90.25 -96.00   2.00   68
  7  \w     92.00 118.00   0.50    1.00    --  100.91-136.00 115.00   52
  8  \w   -121.00 -78.00   0.50    0.10    --  -46.98-125.00 -90.00   86
  9  \w   -108.00 -73.00   0.50    0.10    --  -46.98-125.00  60.00   70
 10  \w   -117.00 -73.00   0.50    0.10    --  -46.98-125.00  90.00   88
 11  \w     27.00  58.00   0.50    0.10    --   46.98  57.00   0.00   62
 12  \w     60.00  85.00   0.50    0.10    --   46.98-134.00 -66.00   50
 13  \w    -44.00 -18.00   0.50    1.00    --  -90.25  45.00  90.00   52
 14  \w    -70.00 -34.00   0.50    1.00    --  -90.25  61.00 120.00   72
 15  \w     22.00  51.00   0.50    1.00    --  100.91 -95.00   0.00   58
 16  \w     29.00  70.00   0.50    1.00    --  100.91 -61.00   0.00   82
 17  \w     80.00 105.00   0.50    1.00    --  100.91 -77.00-150.00   50
 18  \w     25.00  70.00   0.50    1.00    --  100.91 -77.00-150.00   90
 19  \w     69.00 106.00   0.50    1.00    --  100.91 -95.00   0.00   74
 20  \w     35.00  71.00   0.50    1.00    --  100.91 -61.00 -90.00   72
 21  \w     37.00  66.00   0.50    1.00    --  100.91 -61.00  30.00   58
 22  \w     86.00 178.00   0.50    1.00    --  100.91  30.00 -90.00  184
 23  \w     32.00  67.00   0.50    1.00    --  100.91 -61.00 150.00   70
 24  \w     26.00  51.00   0.50    1.00    --  100.91 -45.00 150.00   50
;
_diffrn_measurement_device 'four-circle diffractometer'
_diffrn_measurement_device_type 'XtaLAB Synergy, Dualflex, Pilatus 200K'
_diffrn_measurement_method '\w scans'
_diffrn_orient_matrix_type 'CrysAlisPro convention (1999,Acta A55,543-557)'
_diffrn_orient_matrix_UB_11 0.1500651000
_diffrn_orient_matrix_UB_12 -0.0326121000
_diffrn_orient_matrix_UB_13 -0.0680809000
_diffrn_orient_matrix_UB_21 0.2348688000
_diffrn_orient_matrix_UB_22 -0.0479843000
_diffrn_orient_matrix_UB_23 0.0437672000
_diffrn_orient_matrix_UB_31 -0.1048302000
_diffrn_orient_matrix_UB_32 -0.1540439000
_diffrn_orient_matrix_UB_33 0.0007918000
_diffrn_radiation_monochromator mirror
_diffrn_radiation_probe x-ray
_diffrn_radiation_type 'Cu K\a'
_diffrn_radiation_wavelength 1.54184
_diffrn_reflns_av_R_equivalents 0.0395
_diffrn_reflns_av_unetI/netI 0.0387
_diffrn_reflns_limit_h_max 6
_diffrn_reflns_limit_h_min -6
_diffrn_reflns_limit_k_max 7
_diffrn_reflns_limit_k_min -11
_diffrn_reflns_limit_l_max 22
_diffrn_reflns_limit_l_min -23
_diffrn_reflns_number 5339
_diffrn_reflns_theta_full 74.0798
_diffrn_reflns_theta_max 74.08
_diffrn_reflns_theta_min 4.65
_diffrn_source 'micro-focus sealed X-ray tube'
_diffrn_source_type 'PhotonJet (Cu) X-ray Source'
_exptl_absorpt_coefficient_mu 2.848
_exptl_absorpt_correction_T_max 1.00000
_exptl_absorpt_correction_T_min 0.93737
_exptl_absorpt_correction_type multi-scan
_exptl_absorpt_process_details
;
CrysAlisPro 1.171.40.84a (Rigaku Oxford Diffraction, 2020)
Empirical absorption correction using spherical harmonics,
implemented in SCALE3 ABSPACK scaling algorithm.
;
_exptl_crystal_colour 'clear yellow'
_exptl_crystal_colour_lustre clear
_exptl_crystal_colour_primary yellow
_exptl_crystal_density_diffrn 1.3567
_exptl_crystal_description needle
_exptl_crystal_F_000 402.4958
_exptl_crystal_size_max 0.12
_exptl_crystal_size_mid 0.05
_exptl_crystal_size_min 0.01
_refine_diff_density_max 0.3904
_refine_diff_density_min -0.1990
_refine_diff_density_rms 0.0522
_refine_ls_abs_structure_details 'Flack, H. D. (1983). Acta Cryst. A39, 876-881.'
_refine_ls_abs_structure_Flack 0.004(19)
_refine_ls_d_res_high 0.8017
_refine_ls_d_res_low 9.5170
_refine_ls_goodness_of_fit_ref 1.0297
_refine_ls_hydrogen_treatment constr
_refine_ls_matrix_type full
_refine_ls_number_constraints 18
_refine_ls_number_parameters 111
_refine_ls_number_reflns 1799
_refine_ls_number_restraints 0
_refine_ls_restrained_S_all 1.0297
_refine_ls_R_factor_all 0.0318
_refine_ls_R_factor_gt 0.0290
_refine_ls_shift/su_max 0.0000
_refine_ls_shift/su_mean 0.0000
_refine_ls_structure_factor_coef Fsqd
_refine_ls_weighting_details 'w=1/[\s^2^(Fo^2^)+(0.0379P)^2^+0.3310P] where P=(Fo^2^+2Fc^2^)/3'
_refine_ls_weighting_scheme calc
_refine_ls_wR_factor_gt 0.0774
_refine_ls_wR_factor_ref 0.0788
_reflns_Friedel_coverage 0.933
_reflns_limit_h_max 6
_reflns_limit_h_min -6
_reflns_limit_k_max 11
_reflns_limit_k_min -11
_reflns_limit_l_max 22
_reflns_limit_l_min -23
_reflns_number_gt 1681
_reflns_number_total 1799
_reflns_threshold_expression I>=2u(I)
_cod_data_source_file d4dt03390f2.cif
_cod_data_source_block MCR4
_cod_depositor_comments 'Adding full bibliography for 7718104--7718109.cif.'
_cod_original_sg_symbol_Hall ' P 2ac 2ab'
_cod_database_code 7718105
_chemical_oxdiff_formula C7H12N2O2S
_diffrn_oxdiff_digest_frames
;
010dc71c6eca1f6cf303a765b72817c85000092ec23
;
_reflns_odcompleteness_completeness 99.90
_reflns_odcompleteness_iscentric 1
_reflns_odcompleteness_theta 68.13
_olex2_refinement_description
;
1. Fixed Uiso
 At 1.2 times of:
  All C(H,H) groups, All N(H) groups
 At 1.5 times of:
  All C(H,H,H) groups
2.a Secondary CH2 refined with riding coordinates:
 C6(H6a,H6b), C3(H3a,H3b)
2.b Aromatic/amide H refined with riding coordinates:
 N1(H1), N2(H2)
2.c Idealised Me refined as rotating group:
 C4(H4a,H4b,H4c), C7(H7a,H7b,H7c)
;
_olex2_submission_special_instructions 'No special instructions were received'
_oxdiff_exptl_absorpt_empirical_details
;
Empirical correction (ABSPACK) includes:
- Absorption correction using spherical harmonics
- Frame scaling
;
_oxdiff_exptl_absorpt_empirical_full_max 1.813
_oxdiff_exptl_absorpt_empirical_full_min 0.782

loop_
_space_group_symop_id
_space_group_symop_operation_xyz
1 x,y,z
2 x+1/2,-y+1/2,-z
3 -x,y+1/2,-z+1/2
4 -x+1/2,-y,z+1/2

loop_
_atom_site_label
_atom_site_type_symbol
_atom_site_fract_x
_atom_site_fract_y
_atom_site_fract_z
_atom_site_U_iso_or_equiv
_atom_site_adp_type
_atom_site_occupancy
_atom_site_refinement_flags_posn
S1 S 0.42354(10) 0.56187(6) 0.78996(2) 0.02356(14) Uani 1.000000 .
O1 O 0.8804(3) 0.53085(15) 0.58493(7) 0.0206(3) Uani 1.000000 .
O2 O 0.1275(3) 0.76220(14) 0.69525(7) 0.0193(3) Uani 1.000000 .
N1 N 0.7602(3) 0.47182(16) 0.69722(9) 0.0182(3) Uani 1.000000 .
H1 H 0.7998(3) 0.41489(16) 0.73102(9) 0.0218(4) Uiso 1.000000 R
N2 N 0.4994(3) 0.65333(17) 0.65643(9) 0.0186(4) Uani 1.000000 .
H2 H 0.6035(3) 0.65128(17) 0.62123(9) 0.0223(4) Uiso 1.000000 R
C2 C 0.9042(4) 0.4545(2) 0.63675(10) 0.0176(4) Uani 1.000000 .
C5 C 0.2875(4) 0.7447(2) 0.65000(10) 0.0168(4) Uani 1.000000 .
C6 C 0.2766(4) 0.8165(2) 0.57872(10) 0.0205(4) Uani 1.000000 .
H6a H 0.4393(4) 0.8648(2) 0.56992(10) 0.0246(5) Uiso 1.000000 R
H6b H 0.2539(4) 0.7443(2) 0.54267(10) 0.0246(5) Uiso 1.000000 R
C3 C 1.0904(4) 0.3310(2) 0.64106(11) 0.0202(4) Uani 1.000000 .
H3a H 1.2027(4) 0.3447(2) 0.68130(11) 0.0242(5) Uiso 1.000000 R
H3b H 0.9934(4) 0.2436(2) 0.64862(11) 0.0242(5) Uiso 1.000000 R
C1 C 0.5624(4) 0.5665(2) 0.71181(10) 0.0178(4) Uani 1.000000 .
C4 C 1.2562(5) 0.3138(2) 0.57543(11) 0.0237(4) Uani 1.000000 .
H4a H 1.1466(5) 0.2985(18) 0.53544(17) 0.0355(7) Uiso 1.000000 GR
H4b H 1.357(2) 0.3988(7) 0.5684(5) 0.0355(7) Uiso 1.000000 GR
H4c H 1.369(2) 0.2334(11) 0.5811(4) 0.0355(7) Uiso 1.000000 GR
C7 C 0.0582(4) 0.9235(2) 0.57408(11) 0.0235(4) Uani 1.000000 .
H7a H 0.058(2) 0.9671(13) 0.5284(3) 0.0352(7) Uiso 1.000000 GR
H7b H -0.1035(5) 0.8756(4) 0.5816(8) 0.0352(7) Uiso 1.000000 GR
H7c H 0.0813(17) 0.9959(10) 0.6093(6) 0.0352(7) Uiso 1.000000 GR

loop_
_atom_site_aniso_label
_atom_site_aniso_U_11
_atom_site_aniso_U_22
_atom_site_aniso_U_33
_atom_site_aniso_U_12
_atom_site_aniso_U_13
_atom_site_aniso_U_23
S1 0.0246(2) 0.0280(3) 0.0180(2) 0.0070(2) 0.0037(2) 0.0024(2)
O1 0.0209(7) 0.0206(7) 0.0201(7) 0.0013(6) 0.0017(6) 0.0028(6)
O2 0.0184(7) 0.0193(6) 0.0201(7) -0.0003(5) 0.0018(6) -0.0019(5)
N1 0.0182(8) 0.0168(8) 0.0196(8) 0.0012(6) 0.0005(7) 0.0028(7)
N2 0.0188(8) 0.0190(8) 0.0181(8) 0.0017(7) 0.0035(6) 0.0011(7)
C2 0.0163(9) 0.0166(9) 0.0198(9) -0.0029(8) -0.0003(7) -0.0011(7)
C5 0.0180(9) 0.0130(8) 0.0194(9) -0.0015(7) -0.0012(8) -0.0032(8)
C6 0.0215(10) 0.0218(10) 0.0182(10) 0.0012(9) 0.0028(8) 0.0001(8)
C3 0.0183(9) 0.0176(9) 0.0246(9) 0.0017(8) 0.0022(8) 0.0018(8)
C1 0.0175(8) 0.0161(8) 0.0199(8) -0.0020(7) -0.0028(7) 0.0003(8)
C4 0.0222(10) 0.0232(10) 0.0256(11) 0.0035(9) 0.0035(8) -0.0009(9)
C7 0.0232(11) 0.0247(10) 0.0226(10) 0.0041(9) -0.0014(8) 0.0016(8)

loop_
_atom_type_symbol
_atom_type_scat_dispersion_real
_atom_type_scat_dispersion_imag
_atom_type_scat_Cromer_Mann_a1
_atom_type_scat_Cromer_Mann_a2
_atom_type_scat_Cromer_Mann_a3
_atom_type_scat_Cromer_Mann_a4
_atom_type_scat_Cromer_Mann_b1
_atom_type_scat_Cromer_Mann_b2
_atom_type_scat_Cromer_Mann_b3
_atom_type_scat_Cromer_Mann_b4
_atom_type_scat_Cromer_Mann_c
_atom_type_scat_source
_atom_type_scat_dispersion_source
H 0.00000 0.00000 0.49300 0.32291 0.14019 0.04081 10.51090 26.12570 3.14236 57.79970 0.0030380000826 'International Tables Volume C Table 6.1.1.4 (pp. 500-502)' 'Henke, Gullikson and Davis, At. Data and Nucl. Data Tables, 1993, 54, 2'
C 0.01920 0.00962 2.31000 1.02000 1.58860 0.86500 20.84390 10.20750 0.56870 51.65120 0.215599998832 'International Tables Volume C Table 6.1.1.4 (pp. 500-502)' 'Henke, Gullikson and Davis, At. Data and Nucl. Data Tables, 1993, 54, 2'
S 0.33537 0.55136 6.90530 5.20340 1.43790 1.58630 1.46790 22.21510 0.25360 56.17200 0.866900026798 'International Tables Volume C Table 6.1.1.4 (pp. 500-502)' 'Henke, Gullikson and Davis, At. Data and Nucl. Data Tables, 1993, 54, 2'
O 0.05239 0.03377 3.04850 2.28680 1.54630 0.86700 13.27710 5.70110 0.32390 32.90890 0.250800013542 'International Tables Volume C Table 6.1.1.4 (pp. 500-502)' 'Henke, Gullikson and Davis, At. Data and Nucl. Data Tables, 1993, 54, 2'
N 0.03256 0.01839 12.21260 3.13220 2.01250 1.16630 0.00570 9.89330 28.99750 0.58260 -11.5290002823 'International Tables Volume C Table 6.1.1.4 (pp. 500-502)' 'Henke, Gullikson and Davis, At. Data and Nucl. Data Tables, 1993, 54, 2'

loop_
_geom_angle_atom_site_label_1
_geom_angle_atom_site_label_2
_geom_angle_atom_site_label_3
_geom_angle
_geom_angle_site_symmetry_1
_geom_angle_site_symmetry_3
_geom_angle_publ_flag
C2 N1 H1 115.01(11) . . ?
C1 N1 H1 115.01(11) . . ?
C1 N1 C2 129.97(17) . . ?
C5 N2 H2 115.93(11) . . ?
C1 N2 H2 115.93(11) . . ?
C1 N2 C5 128.14(17) . . ?
N1 C2 O1 123.32(18) . . ?
C3 C2 O1 123.76(18) . . ?
C3 C2 N1 112.92(16) . . ?
N2 C5 O2 124.03(18) . . ?
C6 C5 O2 123.66(18) . . ?
C6 C5 N2 112.28(17) . . ?
H6a C6 C5 109.23(11) . . ?
H6b C6 C5 109.23(10) . . ?
H6b C6 H6a 107.9 . . ?
C7 C6 C5 111.93(17) . . ?
C7 C6 H6a 109.23(12) . . ?
C7 C6 H6b 109.23(11) . . ?
H3a C3 C2 108.91(11) . . ?
H3b C3 C2 108.91(11) . . ?
H3b C3 H3a 107.7 . . ?
C4 C3 C2 113.31(17) . . ?
C4 C3 H3a 108.91(12) . . ?
C4 C3 H3b 108.91(11) . . ?
N1 C1 S1 119.10(14) . . ?
N2 C1 S1 127.19(15) . . ?
N2 C1 N1 113.68(17) . . ?
H4a C4 C3 109.5 . . ?
H4b C4 C3 109.5 . . ?
H4b C4 H4a 109.5 . . ?
H4c C4 C3 109.5 . . ?
H4c C4 H4a 109.5 . . ?
H4c C4 H4b 109.5 . . ?
H7a C7 C6 109.5 . . ?
H7b C7 C6 109.5 . . ?
H7b C7 H7a 109.5 . . ?
H7c C7 C6 109.5 . . ?
H7c C7 H7a 109.5 . . ?
H7c C7 H7b 109.5 . . ?

loop_
_geom_bond_atom_site_label_1
_geom_bond_atom_site_label_2
_geom_bond_distance
_geom_bond_site_symmetry_2
_geom_bond_publ_flag
S1 C1 1.652(2) . ?
O1 C2 1.224(2) . ?
O2 C5 1.205(2) . ?
N1 H1 0.8600 . ?
N1 C2 1.380(3) . ?
N1 C1 1.382(3) . ?
N2 H2 0.8600 . ?
N2 C5 1.396(3) . ?
N2 C1 1.370(3) . ?
C2 C3 1.507(3) . ?
C5 C6 1.515(3) . ?
C6 H6a 0.9700 . ?
C6 H6b 0.9700 . ?
C6 C7 1.513(3) . ?
C3 H3a 0.9700 . ?
C3 H3b 0.9700 . ?
C3 C4 1.524(3) . ?
C4 H4a 0.9600 . ?
C4 H4b 0.9600 . ?
C4 H4c 0.9600 . ?
C7 H7a 0.9600 . ?
C7 H7b 0.9600 . ?
C7 H7c 0.9600 . ?
